data_4115105
loop_
_publ_author_name
'Ramon Rios'
'Ciril Jimeno'
'Patrick J. Carroll'
'Patrick J. Walsh'

_publ_contact_author_address
;
University of Pennsylvania
Department of Chemistry
231 South 34th Street
Philadelphia, PA 19104-6323
;
_publ_contact_author_email pwalsh@sas.upenn.edu
_publ_contact_author_fax 215-573-6743
_publ_contact_author_name
;
Patrick Walsh
;
_publ_contact_author_phone 215-573-2875
_publ_section_title
;
 Kinetic Resolution of Atropisomeric Amides
;
_journal_name_full 'Journal of the American Chemical Society'
_journal_page_first 10272
_journal_page_last 10273
_journal_paper_doi 10.1021/ja026436r
_journal_volume 124
_journal_year 2002
_chemical_formula_sum 'C16 H23 N O2'
_chemical_formula_weight 261.35
_space_group_IT_number 14
_symmetry_cell_setting monoclinic
_symmetry_Int_Tables_number 14
_symmetry_space_group_name_Hall '-P 2yn'
_symmetry_space_group_name_H-M 'P 1 21/n 1'
_atom_sites_solution_hydrogens geom
_atom_sites_solution_primary direct
_atom_sites_solution_secondary difmap
_audit_creation_method SHELXL
_cell_angle_alpha 90.00
_cell_angle_beta 103.781(5)
_cell_angle_gamma 90.00
_cell_formula_units_Z 4
_cell_length_a 7.4939(4)
_cell_length_b 13.3721(12)
_cell_length_c 15.7660(9)
_cell_measurement_temperature 200(2)
_cell_volume 1534.42(19)
_computing_structure_refinement 'SHELXL-93 (Sheldrick, 1993)'
_computing_structure_solution 'SIR92 (Altomare, 1993)'
_diffrn_ambient_temperature 200(2)
_diffrn_measurement_device 'image plate area detector'
_diffrn_measurement_device_type 'Rigaku R-AXIS IIc'
_diffrn_measurement_method 'phi oscillations'
_diffrn_radiation_monochromator graphite
_diffrn_radiation_source 'rotating anode'
_diffrn_radiation_type MoK\a
_diffrn_radiation_wavelength 0.71069
_diffrn_reflns_av_R_equivalents 0.0564
_diffrn_reflns_av_sigmaI/netI 0.0325
_diffrn_reflns_limit_h_max 9
_diffrn_reflns_limit_h_min -9
_diffrn_reflns_limit_k_max 16
_diffrn_reflns_limit_k_min -16
_diffrn_reflns_limit_l_max 17
_diffrn_reflns_limit_l_min -18
_diffrn_reflns_number 11010
_diffrn_reflns_theta_max 25.34
_diffrn_reflns_theta_min 2.66
_exptl_absorpt_coefficient_mu 0.074
_exptl_absorpt_correction_type none
_exptl_crystal_density_diffrn 1.131
_exptl_crystal_F_000 568
_exptl_crystal_size_max 0.27
_exptl_crystal_size_mid 0.25
_exptl_crystal_size_min 0.10
_refine_diff_density_max 0.232
_refine_diff_density_min -0.165
_refine_diff_density_rms 0.046
_refine_ls_extinction_coef 0.0364(47)
_refine_ls_extinction_expression Fc^*^=kFc[1+0.001xFc^2^\l^3^/sin(2\q)]^-1/4^
_refine_ls_extinction_method SHELXL
_refine_ls_goodness_of_fit_all 1.198
_refine_ls_goodness_of_fit_obs 1.238
_refine_ls_matrix_type full
_refine_ls_number_parameters 177
_refine_ls_number_reflns 2760
_refine_ls_number_restraints 0
_refine_ls_restrained_S_all 1.198
_refine_ls_restrained_S_obs 1.238
_refine_ls_R_factor_all 0.0989
_refine_ls_R_factor_obs 0.0897
_refine_ls_shift/esd_max 0.000
_refine_ls_shift/esd_mean 0.000
_refine_ls_structure_factor_coef Fsqd
_refine_ls_weighting_details 'w=1/[\s^2^(Fo^2^)+(0.0674P)^2^+0.9536P] where P=(Fo^2^+2Fc^2^)/3'
_refine_ls_weighting_scheme calc
_refine_ls_wR_factor_all 0.2134
_refine_ls_wR_factor_obs 0.2070
_reflns_number_observed 2445
_reflns_number_total 2760
_reflns_observed_criterion >2sigma(I)
_cod_data_source_file ja026436r_s2_1.cif
_cod_data_source_block compound_1
_cod_depositor_comments
;
The following automatic conversions were performed:

'_refine_ls_weighting_scheme' value 'calc
w=1/[\s^2^(Fo^2^)+(0.0674P)^2^+0.9536P] where P=(Fo^2^+2Fc^2^)/3' was
changed to 'calc'. New tag '_refine_ls_weighting_details' was
created. The value of the new tag was set to
'w=1/[\s^2^(Fo^2^)+(0.0674P)^2^+0.9536P] where P=(Fo^2^+2Fc^2^)/3'.

Automatic conversion script
Id: cif_fix_values 3143 2015-03-26 13:38:13Z robertas 
;
_cod_original_cell_volume 1534.4(2)
_cod_original_sg_symbol_H-M 'P 21/n '
_cod_database_code 4115105

loop_
_symmetry_equiv_pos_as_xyz
'x, y, z'
'-x+1/2, y+1/2, -z+1/2'
'-x, -y, -z'
'x-1/2, -y-1/2, z-1/2'

loop_
_atom_site_aniso_label
_atom_site_aniso_U_11
_atom_site_aniso_U_22
_atom_site_aniso_U_33
_atom_site_aniso_U_23
_atom_site_aniso_U_13
_atom_site_aniso_U_12
O1 0.0489(11) 0.0595(13) 0.0717(14) 0.0088(10) 0.0158(10) 0.0051(9)
N1 0.0453(12) 0.0522(13) 0.0548(14) 0.0044(11) 0.0162(10) -0.0012(10)
C1 0.0415(14) 0.058(2) 0.059(2) 0.0094(14) 0.0154(12) 0.0027(13)
C2 0.055(2) 0.086(2) 0.057(2) 0.006(2) 0.0198(14) 0.014(2)
C3 0.071(2) 0.141(4) 0.070(2) 0.039(3) 0.036(2) 0.043(3)
C4 0.063(2) 0.115(4) 0.126(4) 0.066(3) 0.039(3) 0.025(2)
C5 0.048(2) 0.078(2) 0.131(4) 0.044(3) 0.021(2) 0.006(2)
C6 0.0403(15) 0.058(2) 0.083(2) 0.014(2) 0.0092(15) -0.0002(13)
C7 0.0449(15) 0.0499(15) 0.054(2) -0.0013(13) 0.0121(12) 0.0008(12)
C8 0.054(2) 0.070(2) 0.069(2) 0.012(2) 0.021(2) -0.0056(15)
C9 0.080(3) 0.120(3) 0.066(2) 0.021(2) 0.023(2) -0.005(2)
C10 0.066(2) 0.060(2) 0.119(3) 0.010(2) 0.023(2) -0.007(2)
C11 0.048(2) 0.064(2) 0.069(2) 0.0062(15) 0.0194(14) 0.0085(14)
C12 0.085(3) 0.095(3) 0.103(3) -0.013(2) 0.037(2) 0.022(2)
C13 0.051(2) 0.100(3) 0.087(3) 0.003(2) 0.008(2) 0.006(2)
C14 0.087(2) 0.103(2) 0.067(2) -0.020(2) 0.010(2) 0.009(2)
O14' 0.087(2) 0.103(2) 0.067(2) -0.020(2) 0.010(2) 0.009(2)
C15 0.111(3) 0.142(4) 0.069(2) -0.033(3) 0.000(2) 0.032(3)
O16 0.075(2) 0.062(2) 0.072(2) -0.0086(13) -0.0060(14) -0.0065(13)
C16' 0.075(2) 0.062(2) 0.072(2) -0.0086(13) -0.0060(14) -0.0065(13)
C17 0.165(5) 0.063(2) 0.120(4) -0.015(2) -0.027(3) -0.010(3)

loop_
_atom_site_label
_atom_site_type_symbol
_atom_site_fract_x
_atom_site_fract_y
_atom_site_fract_z
_atom_site_U_iso_or_equiv
_atom_site_thermal_displace_type
_atom_site_occupancy
_atom_site_calc_flag
_atom_site_refinement_flags
_atom_site_disorder_group
O1 O 0.3502(3) 0.3026(2) 0.16324(14) 0.0598(6) Uani 1 d . .
N1 N 0.6455(3) 0.2531(2) 0.17767(15) 0.0500(6) Uani 1 d . .
C1 C 0.4516(4) 0.1698(2) 0.2616(2) 0.0524(7) Uani 1 d . .
C2 C 0.4861(4) 0.1955(3) 0.3498(2) 0.0648(9) Uani 1 d . .
C3 C 0.4447(6) 0.1253(4) 0.4088(3) 0.0909(14) Uani 1 d . .
H3 H 0.4675(6) 0.1403(4) 0.4680(3) 0.121 Uiso 1 calc R .
C4 C 0.3705(6) 0.0344(4) 0.3784(4) 0.099(2) Uani 1 d . .
H4 H 0.3423(6) -0.0112(4) 0.4178(4) 0.131 Uiso 1 calc R .
C5 C 0.3369(5) 0.0088(3) 0.2926(3) 0.0858(13) Uani 1 d . .
H5 H 0.2856(5) -0.0530(3) 0.2737(3) 0.114 Uiso 1 calc R .
C6 C 0.3799(4) 0.0762(2) 0.2334(2) 0.0616(8) Uani 1 d . .
C7 C 0.4796(4) 0.2470(2) 0.1963(2) 0.0496(7) Uani 1 d . .
C8 C 0.6832(4) 0.3338(2) 0.1195(2) 0.0632(8) Uani 1 d . .
H8 H 0.8112(4) 0.3251(2) 0.1162(2) 0.084 Uiso 1 calc R .
C9 C 0.5671(5) 0.3238(4) 0.0264(2) 0.0878(12) Uani 1 d . .
H9A H 0.6092(28) 0.3708(16) -0.0106(5) 0.132 Uiso 1 calc R .
H9B H 0.4408(8) 0.3373(23) 0.0255(4) 0.132 Uiso 1 calc R .
H9C H 0.5781(33) 0.2571(8) 0.0057(7) 0.132 Uiso 1 calc R .
C10 C 0.6712(5) 0.4373(3) 0.1584(3) 0.0815(11) Uani 1 d . .
H10A H 0.5465(9) 0.4506(9) 0.1606(18) 0.122 Uiso 1 calc R .
H10B H 0.7109(37) 0.4868(3) 0.1227(10) 0.122 Uiso 1 calc R .
H10C H 0.7488(30) 0.4398(7) 0.2164(7) 0.122 Uiso 1 calc R .
C11 C 0.7948(4) 0.1820(2) 0.2149(2) 0.0594(8) Uani 1 d . .
H11 H 0.7469(4) 0.1358(2) 0.2524(2) 0.079 Uiso 1 calc R .
C12 C 0.8467(6) 0.1195(3) 0.1435(3) 0.0917(13) Uani 1 d . .
H12A H 0.9325(35) 0.0685(16) 0.1697(3) 0.138 Uiso 1 calc R .
H12B H 0.9018(41) 0.1618(5) 0.1076(13) 0.138 Uiso 1 calc R .
H12C H 0.7384(9) 0.0888(20) 0.1082(13) 0.138 Uiso 1 calc R .
C13 C 0.9596(4) 0.2334(3) 0.2718(3) 0.0806(11) Uani 1 d . .
H13A H 1.0165(23) 0.2752(16) 0.2362(4) 0.121 Uiso 1 calc R .
H13B H 1.0461(17) 0.1841(3) 0.3006(14) 0.121 Uiso 1 calc R .
H13C H 0.9212(7) 0.2737(17) 0.3146(12) 0.121 Uiso 1 calc R .
C14 C 0.5647(4) 0.2926(3) 0.3737(2) 0.0868(10) Uani 0.50 d P 1
H14 H 0.5742(4) 0.3373(3) 0.3298(2) 0.115 Uiso 0.50 calc PR 1
O14' O 0.5647(4) 0.2926(3) 0.3737(2) 0.0868(10) Uani 0.50 d P 2
C15 C 0.6269(7) 0.3213(4) 0.4601(3) 0.111(2) Uani 1 d . .
H15A H 0.6183(7) 0.2773(4) 0.5046(3) 0.147 Uiso 0.50 calc PR 1
H15B H 0.6771(7) 0.3846(4) 0.4735(3) 0.147 Uiso 0.50 calc PR 1
H15X H 0.6743(7) 0.3882(4) 0.4626(3) 0.166 Uiso 0.50 calc PR 2
H15Y H 0.7224(7) 0.2767(4) 0.4891(3) 0.166 Uiso 0.50 calc PR 2
H15Z H 0.5270(7) 0.3190(4) 0.4885(3) 0.166 Uiso 0.50 calc PR 2
O16 O 0.3566(4) 0.0563(2) 0.1433(2) 0.0737(8) Uani 0.50 d P 1
C16' C 0.3566(4) 0.0563(2) 0.1433(2) 0.0737(8) Uani 0.50 d P 2
H16' H 0.3771(8) 0.1062(3) 0.1056(3) 0.098 Uiso 0.50 calc PR 2
C17 C 0.3031(8) -0.0385(3) 0.1121(3) 0.126(2) Uani 1 d . .
H17A H 0.2931(8) -0.0406(3) 0.0503(3) 0.189 Uiso 0.50 calc PR 1
H17B H 0.1862(8) -0.0542(3) 0.1237(3) 0.189 Uiso 0.50 calc PR 1
H17C H 0.3928(8) -0.0864(3) 0.1406(3) 0.189 Uiso 0.50 calc PR 1
H17X H 0.2829(8) -0.0880(3) 0.1502(3) 0.168 Uiso 0.50 calc PR 2
H17Y H 0.2872(8) -0.0527(3) 0.0530(3) 0.168 Uiso 0.50 calc PR 2

loop_
_atom_type_symbol
_atom_type_description
_atom_type_scat_dispersion_real
_atom_type_scat_dispersion_imag
_atom_type_scat_source
C C 0.0033 0.0016 'International Tables Vol C Tables 4.2.6.8 and 6.1.1.4'
H H 0.0000 0.0000 'International Tables Vol C Tables 4.2.6.8 and 6.1.1.4'
N N 0.0061 0.0033 'International Tables Vol C Tables 4.2.6.8 and 6.1.1.4'
O O 0.0106 0.0060 'International Tables Vol C Tables 4.2.6.8 and 6.1.1.4'

loop_
_geom_angle_atom_site_label_1
_geom_angle_atom_site_label_2
_geom_angle_atom_site_label_3
_geom_angle
C7 N1 C11 121.6(2)
C7 N1 C8 120.0(2)
C11 N1 C8 118.4(2)
C6 C1 C2 120.3(3)
C6 C1 C7 120.3(3)
C2 C1 C7 119.3(3)
C1 C2 C3 118.5(4)
C1 C2 O14' 116.8(3)
C3 C2 O14' 124.7(4)
C1 C2 C14 116.8(3)
C3 C2 C14 124.7(4)
C4 C3 C2 119.6(4)
C5 C4 C3 122.2(4)
C4 C5 C6 119.2(4)
C5 C6 C1 120.2(4)
C5 C6 C16' 124.1(3)
C1 C6 C16' 115.7(3)
C5 C6 O16 124.1(3)
C1 C6 O16 115.7(3)
O1 C7 N1 123.0(3)
O1 C7 C1 118.5(2)
N1 C7 C1 118.5(2)
N1 C8 C9 112.5(3)
N1 C8 C10 111.9(3)
C9 C8 C10 113.1(3)
N1 C11 C13 112.2(3)
N1 C11 C12 111.1(3)
C13 C11 C12 111.8(3)
C15 C14 C2 121.9(4)
C15 O14' C2 121.9(4)
C17 O16 C6 119.0(3)
C17 C16' C6 119.0(3)

loop_
_geom_bond_atom_site_label_1
_geom_bond_atom_site_label_2
_geom_bond_distance
O1 C7 1.234(3)
N1 C7 1.346(3)
N1 C11 1.479(4)
N1 C8 1.485(4)
C1 C6 1.393(4)
C1 C2 1.396(4)
C1 C7 1.508(4)
C2 C3 1.408(5)
C2 O14' 1.438(5)
C2 C14 1.438(5)
C3 C4 1.375(7)
C4 C5 1.359(7)
C5 C6 1.388(5)
C6 C16' 1.416(4)
C6 O16 1.416(4)
C8 C9 1.523(5)
C8 C10 1.526(5)
C11 C13 1.508(5)
C11 C12 1.525(5)
C14 C15 1.385(5)
O14' C15 1.385(5)
O16 C17 1.384(5)
C16' C17 1.384(5)
